data_4134720
loop_
_publ_author_name
'Su, Bo'
'Bunescu, Ala'
'Qiu, Yehao'
'Zuend, Stephan J.'
'Ernst, Martin'
'Hartwig, John F.'

_publ_section_title
;
 Palladium-catalyzed oxidation of \b-C(sp3)-H bond of primary alkylamines
 through a rare four-membered palladacycle intermediate.
;
_journal_name_full 'Journal of the American Chemical Society'
_journal_paper_doi 10.1021/jacs.0c01629
_journal_year 2020
_chemical_formula_moiety 'C36 H24 F18 N O P Pd, C H4 O'
_chemical_formula_sum 'C37 H28 F18 N O2 P Pd'
_chemical_formula_weight 997.97
_space_group_crystal_system triclinic
_space_group_IT_number 2
_space_group_name_Hall '-P 1'
_space_group_name_H-M_alt 'P -1'
_atom_sites_solution_hydrogens mixed
_audit_creation_method SHELXL-2014/7
_cell_angle_alpha 89.843(3)
_cell_angle_beta 88.801(2)
_cell_angle_gamma 82.682(2)
_cell_formula_units_Z 2
_cell_length_a 9.9613(3)
_cell_length_b 12.3262(4)
_cell_length_c 15.8096(5)
_cell_measurement_reflns_used 23352
_cell_measurement_temperature 100(2)
_cell_measurement_theta_max 28.6290
_cell_measurement_theta_min 3.0450
_cell_volume 1924.95(11)
_computing_cell_refinement 'CrysAlisPro 1.171.39.46e (Rigaku OD, 2018)'
_computing_data_collection 'CrysAlisPro 1.171.39.46e (Rigaku OD, 2018)'
_computing_data_reduction 'CrysAlisPro 1.171.39.46e (Rigaku OD, 2018)'
_computing_molecular_graphics 'Olex2 (Dolomanov et al., 2009)'
_computing_publication_material 'Olex2 (Dolomanov et al., 2009)'
_computing_structure_refinement 'SHELXL-2014/7 (Sheldrick, 2014)'
_diffrn_ambient_temperature 100(2)
_diffrn_measured_fraction_theta_full 0.999
_diffrn_measured_fraction_theta_max 0.999
_diffrn_measurement_device_type 'ROD, Synergy Custom DW system, Pilatus 200K'
_diffrn_measurement_method '\w scans'
_diffrn_radiation_type MoK\a
_diffrn_radiation_wavelength 0.71073
_diffrn_reflns_av_R_equivalents 0.0510
_diffrn_reflns_av_unetI/netI 0.0343
_diffrn_reflns_Laue_measured_fraction_full 0.999
_diffrn_reflns_Laue_measured_fraction_max 0.999
_diffrn_reflns_limit_h_max 12
_diffrn_reflns_limit_h_min -12
_diffrn_reflns_limit_k_max 15
_diffrn_reflns_limit_k_min -15
_diffrn_reflns_limit_l_max 19
_diffrn_reflns_limit_l_min -19
_diffrn_reflns_number 39516
_diffrn_reflns_point_group_measured_fraction_full 0.999
_diffrn_reflns_point_group_measured_fraction_max 0.999
_diffrn_reflns_theta_full 26.372
_diffrn_reflns_theta_max 26.372
_diffrn_reflns_theta_min 2.775
_diffrn_source 'Rotating-anode X-ray tube'
_exptl_absorpt_coefficient_mu 0.647
_exptl_absorpt_correction_T_max 1.00000
_exptl_absorpt_correction_T_min 0.60221
_exptl_absorpt_correction_type multi-scan
_exptl_absorpt_process_details
;
Olex2 1.2
(compiled 2018.05.29 svn.r3508 for OlexSys, GUI svn.r5506)
;
_exptl_crystal_colour yellow
_exptl_crystal_density_diffrn 1.722
_exptl_crystal_description block
_exptl_crystal_F_000 992
_exptl_crystal_size_max 0.400
_exptl_crystal_size_mid 0.240
_exptl_crystal_size_min 0.160
_refine_diff_density_max 1.391
_refine_diff_density_min -0.946
_refine_diff_density_rms 0.087
_refine_ls_extinction_method none
_refine_ls_goodness_of_fit_ref 1.058
_refine_ls_hydrogen_treatment mixed
_refine_ls_matrix_type full
_refine_ls_number_parameters 576
_refine_ls_number_reflns 7869
_refine_ls_number_restraints 36
_refine_ls_restrained_S_all 1.080
_refine_ls_R_factor_all 0.0418
_refine_ls_R_factor_gt 0.0366
_refine_ls_shift/su_max 0.001
_refine_ls_shift/su_mean 0.000
_refine_ls_structure_factor_coef Fsqd
_refine_ls_weighting_details 'w=1/[\s^2^(Fo^2^)+(0.0603P)^2^+1.0057P] where P=(Fo^2^+2Fc^2^)/3'
_refine_ls_weighting_scheme calc
_refine_ls_wR_factor_gt 0.0967
_refine_ls_wR_factor_ref 0.0998
_reflns_Friedel_coverage 0.000
_reflns_number_gt 7014
_reflns_number_total 7869
_reflns_threshold_expression 'I > 2\s(I)'
_cod_data_source_file ja0c01629_si_003.cif
_cod_data_source_block Su003_Hartwig
_cod_database_code 4134720
_shelx_shelxl_version_number 2014/7
_shelx_space_group_comment
;
The symmetry employed for this shelxl refinement is uniquely defined
by the following loop, which should always be used as a source of
symmetry information in preference to the above space-group names.
They are only intended as comments.
;
_shelx_estimated_absorpt_t_min 0.782
_shelx_estimated_absorpt_t_max 0.904

loop_
_space_group_symop_operation_xyz
'x, y, z'
'-x, -y, -z'

loop_
_atom_site_label
_atom_site_type_symbol
_atom_site_fract_x
_atom_site_fract_y
_atom_site_fract_z
_atom_site_U_iso_or_equiv
_atom_site_adp_type
_atom_site_occupancy
_atom_site_site_symmetry_order
_atom_site_calc_flag
_atom_site_refinement_flags_posn
_atom_site_refinement_flags_adp
_atom_site_refinement_flags_occupancy
_atom_site_disorder_assembly
_atom_site_disorder_group
Pd1 Pd 0.68634(2) 0.58208(2) 0.30950(2) 0.02028(8) Uani 1 1 d . . . . .
P1 P 0.60020(6) 0.73777(5) 0.24703(4) 0.01897(14) Uani 1 1 d . . . . .
F1A F 0.2775(6) 0.4515(3) 0.14616(17) 0.0689(16) Uani 0.732(7) 1 d . U P A 1
F1B F 0.3878(13) 0.4140(7) 0.1145(8) 0.077(4) Uani 0.268(7) 1 d . U P A 2
F2A F 0.3750(5) 0.4288(3) 0.0260(3) 0.0718(15) Uani 0.732(7) 1 d . U P A 1
F2B F 0.2900(15) 0.4627(9) 0.0065(5) 0.057(3) Uani 0.268(7) 1 d . U P A 2
F3A F 0.1789(4) 0.5073(3) 0.0338(3) 0.0766(16) Uani 0.732(7) 1 d . U P A 1
F3B F 0.1851(13) 0.4981(10) 0.1149(10) 0.089(5) Uani 0.268(7) 1 d . U P A 2
F4 F 0.2866(2) 0.84064(16) -0.10233(11) 0.0493(5) Uani 1 1 d . . . . .
F5 F 0.2523(2) 0.95557(16) -0.00039(13) 0.0535(5) Uani 1 1 d . . . . .
F6 F 0.44917(18) 0.91899(17) -0.05546(12) 0.0494(5) Uani 1 1 d . . . . .
F7 F 0.81215(19) 0.8024(2) -0.06096(11) 0.0615(6) Uani 1 1 d . . . . .
F8 F 0.9947(2) 0.70565(18) -0.02719(12) 0.0621(6) Uani 1 1 d . . . . .
F9 F 0.9925(2) 0.87629(19) -0.04772(12) 0.0594(6) Uani 1 1 d . . . . .
F10 F 1.1004(2) 1.00899(17) 0.23182(12) 0.0523(5) Uani 1 1 d . . . . .
F11 F 1.1376(2) 0.85464(16) 0.29446(14) 0.0573(6) Uani 1 1 d . . . . .
F12 F 0.98186(19) 0.97641(17) 0.34065(11) 0.0492(5) Uani 1 1 d . . . . .
F13 F 0.3587(2) 1.14612(14) 0.19577(11) 0.0490(5) Uani 1 1 d . . . . .
F14 F 0.49925(18) 1.20218(13) 0.28089(12) 0.0414(4) Uani 1 1 d . . . . .
F15 F 0.28837(18) 1.21687(14) 0.31481(12) 0.0433(4) Uani 1 1 d . . . . .
F16 F 0.32091(17) 0.97139(13) 0.56977(10) 0.0354(4) Uani 1 1 d . . . . .
F17 F 0.35450(18) 0.79992(13) 0.54646(11) 0.0408(4) Uani 1 1 d . . . . .
F18 F 0.17161(16) 0.89377(17) 0.50559(11) 0.0446(4) Uani 1 1 d . . . . .
O1 O 0.62491(17) 0.61793(14) 0.43432(10) 0.0228(4) Uani 1 1 d . . . . .
N1 N 0.7900(2) 0.43665(16) 0.34596(13) 0.0226(4) Uani 1 1 d . . . . .
C1 C 0.7662(3) 0.5346(2) 0.19407(17) 0.0293(6) Uani 1 1 d . . . . .
H1A H 0.6994 0.5556 0.1495 0.035 Uiso 1 1 calc R U . . .
H1B H 0.8480 0.5702 0.1817 0.035 Uiso 1 1 calc R U . . .
C2 C 0.8015(3) 0.4139(2) 0.19621(17) 0.0380(7) Uani 1 1 d . . . . .
H2A H 0.8620 0.3909 0.1473 0.046 Uiso 1 1 calc R U . . .
H2B H 0.7178 0.3791 0.1905 0.046 Uiso 1 1 calc R U . . .
C3 C 0.8707(3) 0.3738(2) 0.27683(17) 0.0263(5) Uani 1 1 d . . . . .
C4 C 0.8700(4) 0.2498(2) 0.2843(2) 0.0448(8) Uani 1 1 d . . . . .
H4A H 0.9250 0.2220 0.3322 0.067 Uiso 1 1 calc R U . . .
H4B H 0.9078 0.2143 0.2321 0.067 Uiso 1 1 calc R U . . .
H4C H 0.7769 0.2339 0.2932 0.067 Uiso 1 1 calc R U . . .
C5 C 1.0153(3) 0.4020(3) 0.2798(2) 0.0405(7) Uani 1 1 d . . . . .
H5A H 1.0140 0.4816 0.2774 0.061 Uiso 1 1 calc R U . . .
H5B H 1.0680 0.3683 0.2315 0.061 Uiso 1 1 calc R U . . .
H5C H 1.0569 0.3742 0.3326 0.061 Uiso 1 1 calc R U . . .
C6 C 0.7970(3) 0.4002(2) 0.42207(16) 0.0246(5) Uani 1 1 d . . . . .
H6 H 0.8504 0.3315 0.4296 0.030 Uiso 1 1 calc R U . . .
C7 C 0.7339(2) 0.4507(2) 0.49772(16) 0.0234(5) Uani 1 1 d . . . . .
C8 C 0.7595(3) 0.3924(2) 0.57380(16) 0.0264(5) Uani 1 1 d . . . . .
H8 H 0.8141 0.3233 0.5718 0.032 Uiso 1 1 calc R U . . .
C9 C 0.7085(3) 0.4318(2) 0.65043(17) 0.0284(6) Uani 1 1 d . . . . .
H9 H 0.7283 0.3913 0.7008 0.034 Uiso 1 1 calc R U . . .
C10 C 0.6271(3) 0.5323(2) 0.65304(17) 0.0286(6) Uani 1 1 d . . . . .
H10 H 0.5906 0.5604 0.7057 0.034 Uiso 1 1 calc R U . . .
C11 C 0.5988(3) 0.5914(2) 0.58015(16) 0.0257(5) Uani 1 1 d . . . . .
H11 H 0.5418 0.6592 0.5836 0.031 Uiso 1 1 calc R U . . .
C12 C 0.6523(2) 0.55405(19) 0.50015(16) 0.0225(5) Uani 1 1 d . . . . .
C13 C 0.4872(2) 0.7214(2) 0.15882(15) 0.0211(5) Uani 1 1 d . . . . .
C14 C 0.4357(3) 0.6219(2) 0.15007(15) 0.0242(5) Uani 1 1 d . . . . .
H14 H 0.4587 0.5648 0.1897 0.029 Uiso 1 1 calc R U . . .
C15 C 0.3509(3) 0.6058(2) 0.08359(17) 0.0283(6) Uani 1 1 d . . . . .
C16 C 0.2965(3) 0.4973(3) 0.07597(19) 0.0379(7) Uani 1 1 d . . . . .
C17 C 0.3190(3) 0.6859(2) 0.02357(16) 0.0289(6) Uani 1 1 d . . . . .
H17 H 0.2626 0.6738 -0.0223 0.035 Uiso 1 1 calc R U . . .
C18 C 0.3712(3) 0.7847(2) 0.03168(16) 0.0258(5) Uani 1 1 d . . . . .
C19 C 0.3398(3) 0.8740(2) -0.03215(18) 0.0328(6) Uani 1 1 d . . . . .
C20 C 0.4524(2) 0.8025(2) 0.09903(16) 0.0234(5) Uani 1 1 d . . . . .
H20 H 0.4849 0.8713 0.1045 0.028 Uiso 1 1 calc R U . . .
C21 C 0.7389(2) 0.79968(19) 0.19674(15) 0.0207(5) Uani 1 1 d . . . . .
C22 C 0.7712(2) 0.7849(2) 0.11145(16) 0.0230(5) Uani 1 1 d . . . . .
H22 H 0.7141 0.7494 0.0762 0.028 Uiso 1 1 calc R U . . .
C23 C 0.8870(3) 0.8220(2) 0.07738(16) 0.0245(5) Uani 1 1 d . . . . .
C24 C 0.9206(3) 0.8026(2) -0.01461(18) 0.0331(6) Uani 1 1 d . . . . .
C25 C 0.9734(3) 0.8720(2) 0.12809(17) 0.0258(5) Uani 1 1 d . . . . .
H25 H 1.0527 0.8968 0.1047 0.031 Uiso 1 1 calc R U . . .
C26 C 0.9413(3) 0.8851(2) 0.21417(17) 0.0249(5) Uani 1 1 d . . . . .
C27 C 1.0397(3) 0.9314(2) 0.27035(18) 0.0324(6) Uani 1 1 d . . . . .
C28 C 0.8249(2) 0.8502(2) 0.24901(16) 0.0227(5) Uani 1 1 d . . . . .
H28 H 0.8038 0.8604 0.3076 0.027 Uiso 1 1 calc R U . . .
C29 C 0.5066(2) 0.8513(2) 0.30648(16) 0.0213(5) Uani 1 1 d . . . . .
C30 C 0.4889(2) 0.9567(2) 0.27356(16) 0.0224(5) Uani 1 1 d . . . . .
H30 H 0.5313 0.9715 0.2212 0.027 Uiso 1 1 calc R U . . .
C31 C 0.4097(3) 1.0405(2) 0.31675(16) 0.0232(5) Uani 1 1 d . . . . .
C32 C 0.3882(3) 1.1510(2) 0.27722(17) 0.0288(6) Uani 1 1 d . . . . .
C33 C 0.3514(2) 1.0211(2) 0.39542(16) 0.0238(5) Uani 1 1 d . . . . .
H33 H 0.2994 1.0788 0.4258 0.029 Uiso 1 1 calc R U . . .
C34 C 0.3709(2) 0.9164(2) 0.42826(16) 0.0222(5) Uani 1 1 d . . . . .
C35 C 0.3051(3) 0.8960(2) 0.51213(17) 0.0263(5) Uani 1 1 d . . . . .
C36 C 0.4462(2) 0.8308(2) 0.38432(15) 0.0217(5) Uani 1 1 d . . . . .
H36 H 0.4564 0.7590 0.4072 0.026 Uiso 1 1 calc R U . . .
O2 O 0.7608(2) 0.79467(16) 0.45587(12) 0.0301(4) Uani 1 1 d . . . . .
C37 C 0.8926(3) 0.7404(3) 0.4672(2) 0.0458(8) Uani 1 1 d . . . . .
H37A H 0.9207 0.6955 0.4173 0.069 Uiso 1 1 calc R U . . .
H37B H 0.8933 0.6936 0.5174 0.069 Uiso 1 1 calc R U . . .
H37C H 0.9554 0.7945 0.4747 0.069 Uiso 1 1 calc R U . . .
H2 H 0.708(3) 0.748(3) 0.4533(19) 0.034(8) Uiso 1 1 d . . . . .

loop_
_atom_site_aniso_label
_atom_site_aniso_U_11
_atom_site_aniso_U_22
_atom_site_aniso_U_33
_atom_site_aniso_U_23
_atom_site_aniso_U_13
_atom_site_aniso_U_12
Pd1 0.02639(12) 0.01616(11) 0.01881(12) 0.00114(7) 0.00199(7) -0.00513(7)
P1 0.0216(3) 0.0169(3) 0.0192(3) 0.0007(2) 0.0008(2) -0.0059(2)
F1A 0.134(4) 0.065(2) 0.0251(14) 0.0069(14) -0.0063(18) -0.079(3)
F1B 0.105(7) 0.038(4) 0.097(8) -0.001(4) -0.029(6) -0.038(5)
F2A 0.073(3) 0.0376(18) 0.108(4) -0.0301(19) 0.042(2) -0.0271(17)
F2B 0.097(8) 0.059(6) 0.027(4) -0.009(3) -0.004(4) -0.051(6)
F3A 0.070(3) 0.0501(19) 0.119(4) 0.016(2) -0.055(2) -0.0370(18)
F3B 0.082(7) 0.079(6) 0.118(9) -0.017(6) 0.045(6) -0.061(5)
F4 0.0631(12) 0.0562(12) 0.0322(10) 0.0096(8) -0.0188(9) -0.0187(10)
F5 0.0636(13) 0.0427(11) 0.0496(11) 0.0117(9) -0.0015(9) 0.0112(9)
F6 0.0463(11) 0.0595(12) 0.0473(11) 0.0282(9) -0.0096(8) -0.0254(9)
F7 0.0400(11) 0.124(2) 0.0237(9) -0.0026(11) -0.0009(8) -0.0219(11)
F8 0.0768(15) 0.0624(14) 0.0407(11) -0.0072(10) 0.0185(10) 0.0132(11)
F9 0.0750(14) 0.0798(15) 0.0317(10) 0.0060(10) 0.0147(9) -0.0451(12)
F10 0.0575(12) 0.0595(12) 0.0494(11) 0.0076(9) -0.0060(9) -0.0433(10)
F11 0.0475(11) 0.0463(11) 0.0787(15) -0.0058(10) -0.0351(10) -0.0023(9)
F12 0.0462(11) 0.0650(13) 0.0419(10) -0.0192(9) 0.0030(8) -0.0279(9)
F13 0.0845(14) 0.0276(9) 0.0342(10) 0.0041(7) -0.0197(9) -0.0013(9)
F14 0.0461(10) 0.0240(8) 0.0563(11) 0.0086(8) -0.0018(8) -0.0133(7)
F15 0.0461(10) 0.0243(8) 0.0566(11) 0.0043(8) 0.0074(8) 0.0055(7)
F16 0.0507(10) 0.0330(9) 0.0254(8) -0.0054(7) 0.0043(7) -0.0167(7)
F17 0.0558(11) 0.0285(9) 0.0359(9) 0.0085(7) 0.0164(8) 0.0006(8)
F18 0.0279(9) 0.0723(13) 0.0364(10) -0.0006(9) 0.0043(7) -0.0175(8)
O1 0.0292(9) 0.0207(9) 0.0189(9) 0.0021(7) 0.0000(7) -0.0052(7)
N1 0.0244(11) 0.0186(10) 0.0250(11) 0.0002(8) -0.0009(8) -0.0036(8)
C1 0.0368(15) 0.0269(14) 0.0229(13) 0.0011(10) 0.0053(11) 0.0003(11)
C2 0.0465(18) 0.0372(17) 0.0264(15) -0.0035(12) 0.0021(13) 0.0092(13)
C3 0.0297(13) 0.0225(13) 0.0260(13) 0.0015(10) 0.0031(10) -0.0015(10)
C4 0.068(2) 0.0256(15) 0.0395(18) -0.0050(13) 0.0181(16) -0.0037(14)
C5 0.0300(15) 0.0517(19) 0.0391(17) -0.0007(14) 0.0069(13) -0.0040(13)
C6 0.0248(13) 0.0191(12) 0.0303(14) 0.0024(10) -0.0011(10) -0.0041(9)
C7 0.0249(13) 0.0208(12) 0.0261(13) 0.0027(10) -0.0016(10) -0.0083(10)
C8 0.0295(13) 0.0235(13) 0.0272(14) 0.0038(10) -0.0023(11) -0.0071(10)
C9 0.0354(15) 0.0270(14) 0.0245(13) 0.0054(11) -0.0021(11) -0.0104(11)
C10 0.0381(15) 0.0265(14) 0.0226(13) -0.0012(10) 0.0033(11) -0.0097(11)
C11 0.0340(14) 0.0202(12) 0.0234(13) 0.0006(10) 0.0003(11) -0.0063(10)
C12 0.0259(12) 0.0181(12) 0.0253(13) 0.0024(10) -0.0021(10) -0.0095(9)
C13 0.0220(12) 0.0209(12) 0.0212(12) -0.0010(9) 0.0025(9) -0.0056(9)
C14 0.0318(13) 0.0226(12) 0.0200(12) 0.0007(10) 0.0028(10) -0.0107(10)
C15 0.0335(14) 0.0300(14) 0.0245(13) -0.0027(11) 0.0040(11) -0.0159(11)
C16 0.0498(18) 0.0397(17) 0.0295(15) -0.0023(13) -0.0007(13) -0.0262(14)
C17 0.0293(14) 0.0395(16) 0.0205(13) -0.0015(11) -0.0002(10) -0.0146(12)
C18 0.0236(13) 0.0306(14) 0.0243(13) 0.0017(11) 0.0001(10) -0.0072(10)
C19 0.0320(15) 0.0405(16) 0.0278(14) 0.0046(12) -0.0048(11) -0.0109(12)
C20 0.0225(12) 0.0220(12) 0.0267(13) -0.0007(10) 0.0021(10) -0.0067(9)
C21 0.0221(12) 0.0156(11) 0.0247(12) 0.0028(9) 0.0015(9) -0.0034(9)
C22 0.0239(12) 0.0216(12) 0.0244(13) 0.0013(10) -0.0002(10) -0.0060(9)
C23 0.0241(13) 0.0249(13) 0.0241(13) 0.0052(10) 0.0010(10) -0.0022(10)
C24 0.0294(14) 0.0423(17) 0.0284(15) 0.0026(12) 0.0053(11) -0.0089(12)
C25 0.0217(12) 0.0263(13) 0.0301(14) 0.0063(11) 0.0016(10) -0.0064(10)
C26 0.0254(13) 0.0205(12) 0.0296(14) 0.0031(10) -0.0026(10) -0.0059(10)
C27 0.0306(14) 0.0328(15) 0.0362(16) 0.0030(12) -0.0007(12) -0.0139(12)
C28 0.0248(12) 0.0207(12) 0.0230(13) 0.0020(10) 0.0009(10) -0.0052(9)
C29 0.0199(11) 0.0197(12) 0.0252(13) -0.0027(10) -0.0025(9) -0.0054(9)
C30 0.0227(12) 0.0233(12) 0.0227(12) 0.0000(10) -0.0022(10) -0.0078(9)
C31 0.0252(12) 0.0191(12) 0.0267(13) -0.0013(10) -0.0053(10) -0.0076(9)
C32 0.0351(15) 0.0221(13) 0.0294(14) -0.0015(11) -0.0038(11) -0.0040(11)
C33 0.0222(12) 0.0238(13) 0.0262(13) -0.0054(10) -0.0016(10) -0.0058(10)
C34 0.0202(12) 0.0235(12) 0.0244(13) -0.0015(10) -0.0006(10) -0.0081(9)
C35 0.0262(13) 0.0238(13) 0.0298(14) -0.0033(10) 0.0037(11) -0.0069(10)
C36 0.0226(12) 0.0204(12) 0.0236(12) -0.0004(10) -0.0006(10) -0.0089(9)
O2 0.0324(10) 0.0241(10) 0.0355(11) 0.0003(8) -0.0008(8) -0.0100(8)
C37 0.0353(17) 0.0462(19) 0.058(2) 0.0110(16) -0.0106(15) -0.0120(14)

loop_
_atom_type_symbol
_atom_type_description
_atom_type_scat_dispersion_real
_atom_type_scat_dispersion_imag
_atom_type_scat_source
C C 0.0033 0.0016 'International Tables Vol C Tables 4.2.6.8 and 6.1.1.4'
H H 0.0000 0.0000 'International Tables Vol C Tables 4.2.6.8 and 6.1.1.4'
F F 0.0171 0.0103 'International Tables Vol C Tables 4.2.6.8 and 6.1.1.4'
N N 0.0061 0.0033 'International Tables Vol C Tables 4.2.6.8 and 6.1.1.4'
O O 0.0106 0.0060 'International Tables Vol C Tables 4.2.6.8 and 6.1.1.4'
P P 0.1023 0.0942 'International Tables Vol C Tables 4.2.6.8 and 6.1.1.4'
Pd Pd -0.9988 1.0072 'International Tables Vol C Tables 4.2.6.8 and 6.1.1.4'

loop_
_geom_angle_atom_site_label_1
_geom_angle_atom_site_label_2
_geom_angle_atom_site_label_3
_geom_angle
_geom_angle_site_symmetry_1
_geom_angle_site_symmetry_3
_geom_angle_publ_flag
C1 Pd1 N1 82.55(10) . . ?
C1 Pd1 O1 172.76(9) . . ?
N1 Pd1 O1 90.84(8) . . ?
C1 Pd1 P1 86.67(8) . . ?
N1 Pd1 P1 168.62(6) . . ?
O1 Pd1 P1 99.71(5) . . ?
C21 P1 C29 103.31(11) . . ?
C21 P1 C13 103.23(11) . . ?
C29 P1 C13 102.39(11) . . ?
C21 P1 Pd1 108.51(8) . . ?
C29 P1 Pd1 122.20(8) . . ?
C13 P1 Pd1 115.10(8) . . ?
C12 O1 Pd1 125.94(16) . . ?
C6 N1 C3 119.5(2) . . ?
C6 N1 Pd1 125.38(18) . . ?
C3 N1 Pd1 115.02(16) . . ?
C2 C1 Pd1 107.47(18) . . ?
C2 C1 H1A 110.2 . . ?
Pd1 C1 H1A 110.2 . . ?
C2 C1 H1B 110.2 . . ?
Pd1 C1 H1B 110.2 . . ?
H1A C1 H1B 108.5 . . ?
C1 C2 C3 112.9(2) . . ?
C1 C2 H2A 109.0 . . ?
C3 C2 H2A 109.0 . . ?
C1 C2 H2B 109.0 . . ?
C3 C2 H2B 109.0 . . ?
H2A C2 H2B 107.8 . . ?
N1 C3 C2 104.5(2) . . ?
N1 C3 C5 107.7(2) . . ?
C2 C3 C5 111.9(2) . . ?
N1 C3 C4 113.1(2) . . ?
C2 C3 C4 109.2(2) . . ?
C5 C3 C4 110.3(3) . . ?
C3 C4 H4A 109.5 . . ?
C3 C4 H4B 109.5 . . ?
H4A C4 H4B 109.5 . . ?
C3 C4 H4C 109.5 . . ?
H4A C4 H4C 109.5 . . ?
H4B C4 H4C 109.5 . . ?
C3 C5 H5A 109.5 . . ?
C3 C5 H5B 109.5 . . ?
H5A C5 H5B 109.5 . . ?
C3 C5 H5C 109.5 . . ?
H5A C5 H5C 109.5 . . ?
H5B C5 H5C 109.5 . . ?
N1 C6 C7 128.1(2) . . ?
N1 C6 H6 115.9 . . ?
C7 C6 H6 115.9 . . ?
C8 C7 C12 119.2(2) . . ?
C8 C7 C6 116.2(2) . . ?
C12 C7 C6 124.6(2) . . ?
C9 C8 C7 122.3(3) . . ?
C9 C8 H8 118.8 . . ?
C7 C8 H8 118.8 . . ?
C8 C9 C10 118.8(2) . . ?
C8 C9 H9 120.6 . . ?
C10 C9 H9 120.6 . . ?
C11 C10 C9 120.7(2) . . ?
C11 C10 H10 119.6 . . ?
C9 C10 H10 119.6 . . ?
C10 C11 C12 121.9(2) . . ?
C10 C11 H11 119.0 . . ?
C12 C11 H11 119.0 . . ?
O1 C12 C11 117.9(2) . . ?
O1 C12 C7 125.0(2) . . ?
C11 C12 C7 117.1(2) . . ?
C20 C13 C14 118.1(2) . . ?
C20 C13 P1 123.22(18) . . ?
C14 C13 P1 118.65(19) . . ?
C15 C14 C13 120.4(2) . . ?
C15 C14 H14 119.8 . . ?
C13 C14 H14 119.8 . . ?
C17 C15 C14 121.1(2) . . ?
C17 C15 C16 119.7(2) . . ?
C14 C15 C16 119.1(2) . . ?
F2B C16 F3B 110.6(9) . . ?
F1A C16 F2A 109.7(4) . . ?
F1A C16 F3A 108.0(3) . . ?
F2A C16 F3A 101.1(4) . . ?
F2B C16 F1B 101.9(8) . . ?
F3B C16 F1B 106.3(9) . . ?
F2B C16 C15 116.4(5) . . ?
F3B C16 C15 111.5(5) . . ?
F1A C16 C15 114.0(3) . . ?
F2A C16 C15 111.6(3) . . ?
F3A C16 C15 111.7(3) . . ?
F1B C16 C15 109.3(4) . . ?
C15 C17 C18 118.6(2) . . ?
C15 C17 H17 120.7 . . ?
C18 C17 H17 120.7 . . ?
C20 C18 C17 120.6(2) . . ?
C20 C18 C19 118.9(2) . . ?
C17 C18 C19 120.5(2) . . ?
F4 C19 F6 106.9(2) . . ?
F4 C19 F5 107.0(2) . . ?
F6 C19 F5 105.7(2) . . ?
F4 C19 C18 113.4(2) . . ?
F6 C19 C18 112.1(2) . . ?
F5 C19 C18 111.2(2) . . ?
C18 C20 C13 121.1(2) . . ?
C18 C20 H20 119.4 . . ?
C13 C20 H20 119.4 . . ?
C22 C21 C28 119.8(2) . . ?
C22 C21 P1 121.63(18) . . ?
C28 C21 P1 117.98(18) . . ?
C21 C22 C23 120.1(2) . . ?
C21 C22 H22 119.9 . . ?
C23 C22 H22 119.9 . . ?
C25 C23 C22 120.9(2) . . ?
C25 C23 C24 120.3(2) . . ?
C22 C23 C24 118.7(2) . . ?
F7 C24 F9 107.3(2) . . ?
F7 C24 F8 106.1(3) . . ?
F9 C24 F8 105.9(2) . . ?
F7 C24 C23 112.8(2) . . ?
F9 C24 C23 112.8(2) . . ?
F8 C24 C23 111.4(2) . . ?
C23 C25 C26 118.6(2) . . ?
C23 C25 H25 120.7 . . ?
C26 C25 H25 120.7 . . ?
C28 C26 C25 121.3(2) . . ?
C28 C26 C27 119.9(2) . . ?
C25 C26 C27 118.7(2) . . ?
F12 C27 F11 106.7(2) . . ?
F12 C27 F10 106.3(2) . . ?
F11 C27 F10 106.6(2) . . ?
F12 C27 C26 113.0(2) . . ?
F11 C27 C26 111.4(2) . . ?
F10 C27 C26 112.3(2) . . ?
C26 C28 C21 119.3(2) . . ?
C26 C28 H28 120.4 . . ?
C21 C28 H28 120.4 . . ?
C30 C29 C36 119.4(2) . . ?
C30 C29 P1 121.13(19) . . ?
C36 C29 P1 119.43(19) . . ?
C29 C30 C31 120.5(2) . . ?
C29 C30 H30 119.8 . . ?
C31 C30 H30 119.8 . . ?
C30 C31 C33 120.4(2) . . ?
C30 C31 C32 118.7(2) . . ?
C33 C31 C32 120.9(2) . . ?
F13 C32 F15 107.2(2) . . ?
F13 C32 F14 106.3(2) . . ?
F15 C32 F14 106.4(2) . . ?
F13 C32 C31 112.0(2) . . ?
F15 C32 C31 112.6(2) . . ?
F14 C32 C31 111.8(2) . . ?
C34 C33 C31 118.7(2) . . ?
C34 C33 H33 120.6 . . ?
C31 C33 H33 120.6 . . ?
C33 C34 C36 121.4(2) . . ?
C33 C34 C35 118.2(2) . . ?
C36 C34 C35 120.3(2) . . ?
F16 C35 F18 106.7(2) . . ?
F16 C35 F17 105.8(2) . . ?
F18 C35 F17 106.0(2) . . ?
F16 C35 C34 113.1(2) . . ?
F18 C35 C34 111.9(2) . . ?
F17 C35 C34 112.8(2) . . ?
C34 C36 C29 119.5(2) . . ?
C34 C36 H36 120.2 . . ?
C29 C36 H36 120.2 . . ?
C37 O2 H2 108(2) . . ?
O2 C37 H37A 109.5 . . ?
O2 C37 H37B 109.5 . . ?
H37A C37 H37B 109.5 . . ?
O2 C37 H37C 109.5 . . ?
H37A C37 H37C 109.5 . . ?
H37B C37 H37C 109.5 . . ?

loop_
_geom_bond_atom_site_label_1
_geom_bond_atom_site_label_2
_geom_bond_distance
_geom_bond_site_symmetry_2
_geom_bond_publ_flag
Pd1 C1 2.033(3) . ?
Pd1 N1 2.040(2) . ?
Pd1 O1 2.0855(17) . ?
Pd1 P1 2.2361(6) . ?
P1 C21 1.828(2) . ?
P1 C29 1.831(2) . ?
P1 C13 1.838(3) . ?
F1A C16 1.265(4) . ?
F1B C16 1.426(11) . ?
F2A C16 1.326(4) . ?
F2B C16 1.185(8) . ?
F3A C16 1.351(4) . ?
F3B C16 1.256(10) . ?
F4 C19 1.328(3) . ?
F5 C19 1.335(4) . ?
F6 C19 1.329(3) . ?
F7 C24 1.318(3) . ?
F8 C24 1.335(4) . ?
F9 C24 1.327(3) . ?
F10 C27 1.334(3) . ?
F11 C27 1.331(3) . ?
F12 C27 1.330(3) . ?
F13 C32 1.330(3) . ?
F14 C32 1.344(3) . ?
F15 C32 1.332(3) . ?
F16 C35 1.329(3) . ?
F17 C35 1.341(3) . ?
F18 C35 1.340(3) . ?
O1 C12 1.315(3) . ?
N1 C6 1.283(3) . ?
N1 C3 1.500(3) . ?
C1 C2 1.485(4) . ?
C1 H1A 0.9900 . ?
C1 H1B 0.9900 . ?
C2 C3 1.514(4) . ?
C2 H2A 0.9900 . ?
C2 H2B 0.9900 . ?
C3 C5 1.527(4) . ?
C3 C4 1.532(4) . ?
C4 H4A 0.9800 . ?
C4 H4B 0.9800 . ?
C4 H4C 0.9800 . ?
C5 H5A 0.9800 . ?
C5 H5B 0.9800 . ?
C5 H5C 0.9800 . ?
C6 C7 1.444(4) . ?
C6 H6 0.9500 . ?
C7 C8 1.411(4) . ?
C7 C12 1.421(4) . ?
C8 C9 1.370(4) . ?
C8 H8 0.9500 . ?
C9 C10 1.391(4) . ?
C9 H9 0.9500 . ?
C10 C11 1.376(4) . ?
C10 H10 0.9500 . ?
C11 C12 1.417(4) . ?
C11 H11 0.9500 . ?
C13 C20 1.391(4) . ?
C13 C14 1.397(3) . ?
C14 C15 1.392(4) . ?
C14 H14 0.9500 . ?
C15 C17 1.380(4) . ?
C15 C16 1.511(4) . ?
C17 C18 1.392(4) . ?
C17 H17 0.9500 . ?
C18 C20 1.385(4) . ?
C18 C19 1.499(4) . ?
C20 H20 0.9500 . ?
C21 C22 1.387(3) . ?
C21 C28 1.405(3) . ?
C22 C23 1.392(3) . ?
C22 H22 0.9500 . ?
C23 C25 1.389(4) . ?
C23 C24 1.498(4) . ?
C25 C26 1.396(4) . ?
C25 H25 0.9500 . ?
C26 C28 1.389(3) . ?
C26 C27 1.503(4) . ?
C28 H28 0.9500 . ?
C29 C30 1.389(3) . ?
C29 C36 1.395(3) . ?
C30 C31 1.390(4) . ?
C30 H30 0.9500 . ?
C31 C33 1.395(4) . ?
C31 C32 1.489(4) . ?
C33 C34 1.382(4) . ?
C33 H33 0.9500 . ?
C34 C36 1.393(3) . ?
C34 C35 1.502(4) . ?
C36 H36 0.9500 . ?
O2 C37 1.410(4) . ?
O2 H2 0.83(3) . ?
C37 H37A 0.9800 . ?
C37 H37B 0.9800 . ?
C37 H37C 0.9800 . ?
